data_7703301
loop_
_publ_author_name
'Zhang, Bo'
'Sun, Hai-Yan'
'Li, Jun'
'Xu, Ya-Ru'
'Xu, Yu-Ping'
'Yang, Xue'
'Zou, Guo-Dong'

_publ_section_title
;
 Hybrid iodoplumbates with metal complexes: syntheses, crystal structures,
 band gaps and photoelectric properties.
;
_journal_issue 6
_journal_name_full 'Dalton transactions (Cambridge, England : 2003)'
_journal_page_first 1803
_journal_page_last 1810
_journal_paper_doi 10.1039/c9dt04756e
_journal_volume 49
_journal_year 2020
_chemical_formula_sum 'C28 H28 I10 K2 N4 O8 Pb4'
_chemical_formula_weight 2724.50
_space_group_crystal_system orthorhombic
_space_group_IT_number 56
_space_group_name_Hall '-P 2ab 2ac'
_space_group_name_H-M_alt 'P c c n'
_atom_sites_solution_hydrogens geom
_audit_creation_method SHELXL-2016/6
_audit_update_record
;
2019-09-13 deposited with the CCDC.	2020-01-15 downloaded from the CCDC.
;
_cell_angle_alpha 90
_cell_angle_beta 90
_cell_angle_gamma 90
_cell_formula_units_Z 4
_cell_length_a 19.2128(7)
_cell_length_b 29.4172(11)
_cell_length_c 9.7806(3)
_cell_measurement_reflns_used 9679
_cell_measurement_temperature 293(2)
_cell_measurement_theta_max 26.36
_cell_measurement_theta_min 2.44
_cell_volume 5527.9(3)
_computing_structure_refinement 'SHELXL-2016/6 (Sheldrick, 2016)'
_diffrn_ambient_temperature 293(2)
_diffrn_measured_fraction_theta_full 0.998
_diffrn_measured_fraction_theta_max 0.997
_diffrn_measurement_device_type 'Bruker D8 QUEST ECO'
_diffrn_radiation_type MoK\a
_diffrn_radiation_wavelength 0.71073
_diffrn_reflns_av_R_equivalents 0.0326
_diffrn_reflns_av_unetI/netI 0.0173
_diffrn_reflns_Laue_measured_fraction_full 0.998
_diffrn_reflns_Laue_measured_fraction_max 0.997
_diffrn_reflns_limit_h_max 24
_diffrn_reflns_limit_h_min -23
_diffrn_reflns_limit_k_max 36
_diffrn_reflns_limit_k_min -36
_diffrn_reflns_limit_l_max 12
_diffrn_reflns_limit_l_min -12
_diffrn_reflns_number 59832
_diffrn_reflns_point_group_measured_fraction_full 0.998
_diffrn_reflns_point_group_measured_fraction_max 0.997
_diffrn_reflns_theta_full 25.242
_diffrn_reflns_theta_max 26.392
_diffrn_reflns_theta_min 2.120
_exptl_absorpt_coefficient_mu 17.922
_exptl_crystal_colour Orange
_exptl_crystal_density_diffrn 3.274
_exptl_crystal_description Columnar
_exptl_crystal_F_000 4736
_refine_diff_density_max 1.560
_refine_diff_density_min -2.563
_refine_diff_density_rms 0.242
_refine_ls_extinction_coef 0.00053(4)
_refine_ls_extinction_expression Fc^*^=kFc[1+0.001xFc^2^\l^3^/sin(2\q)]^-1/4^
_refine_ls_extinction_method 'SHELXL-2016/6 (Sheldrick 2016)'
_refine_ls_goodness_of_fit_ref 1.005
_refine_ls_hydrogen_treatment constr
_refine_ls_matrix_type full
_refine_ls_number_parameters 258
_refine_ls_number_reflns 5647
_refine_ls_number_restraints 0
_refine_ls_restrained_S_all 1.005
_refine_ls_R_factor_all 0.0276
_refine_ls_R_factor_gt 0.0257
_refine_ls_shift/su_max 0.002
_refine_ls_shift/su_mean 0.000
_refine_ls_structure_factor_coef Fsqd
_refine_ls_weighting_details 'w=1/[\s^2^(Fo^2^)+(0.0820P)^2^+3.9000P] where P=(Fo^2^+2Fc^2^)/3'
_refine_ls_weighting_scheme calc
_refine_ls_wR_factor_gt 0.0968
_refine_ls_wR_factor_ref 0.0990
_reflns_Friedel_coverage 0.000
_reflns_number_gt 5316
_reflns_number_total 5647
_reflns_threshold_expression 'I > 2\s(I)'
_cod_data_source_file c9dt04756e2.cif
_cod_data_source_block compound-1
_cod_depositor_comments 'Adding full bibliography for 7703301--7703304.cif.'
_cod_database_code 7703301
_shelx_shelxl_version_number 2016/6
_shelx_space_group_comment
;
The symmetry employed for this shelxl refinement is uniquely defined
by the following loop, which should always be used as a source of
symmetry information in preference to the above space-group names.
They are only intended as comments.
;

loop_
_space_group_symop_operation_xyz
'x, y, z'
'-x+1/2, -y+1/2, z'
'x+1/2, -y, -z+1/2'
'-x, y+1/2, -z+1/2'
'-x, -y, -z'
'x-1/2, y-1/2, -z'
'-x-1/2, y, z-1/2'
'x, -y-1/2, z-1/2'

loop_
_atom_site_label
_atom_site_type_symbol
_atom_site_fract_x
_atom_site_fract_y
_atom_site_fract_z
_atom_site_U_iso_or_equiv
_atom_site_adp_type
_atom_site_occupancy
_atom_site_site_symmetry_order
_atom_site_calc_flag
_atom_site_refinement_flags_posn
_atom_site_refinement_flags_adp
_atom_site_refinement_flags_occupancy
Pb1 Pb 0.64444(2) 0.59459(2) 0.46746(2) 0.03228(10) Uani 1 1 d . . .
Pb2 Pb 0.500000 0.500000 0.500000 0.03512(11) Uani 1 2 d S . P
I1 I 0.62533(4) 0.69637(2) 0.47250(5) 0.06878(18) Uani 1 1 d . . .
I2 I 0.73302(2) 0.59339(2) 0.18720(5) 0.04634(13) Uani 1 1 d . . .
I3 I 0.51714(2) 0.57097(2) 0.25299(4) 0.04801(14) Uani 1 1 d . . .
I4 I 0.52013(2) 0.58889(2) 0.69037(5) 0.04298(13) Uani 1 1 d . . .
I5 I 0.66229(2) 0.47903(2) 0.50813(4) 0.03865(12) Uani 1 1 d . . .
Pb3 Pb 0.250000 0.750000 0.72960(5) 0.06080(15) Uani 1 2 d S T P
O1 O 0.3757(3) 0.79531(19) 0.7322(5) 0.0578(12) Uani 1 1 d . . .
O2 O 0.3563(3) 0.7507(2) 0.5557(7) 0.0742(18) Uani 1 1 d . . .
O3 O 0.2528(3) 0.68292(18) 0.9229(6) 0.0673(14) Uani 1 1 d . . .
O4 O 0.3178(3) 0.66944(17) 0.7409(5) 0.0616(14) Uani 1 1 d . . .
N1 N 0.5876(3) 0.81461(17) 0.4467(5) 0.0396(11) Uani 1 1 d . . .
N2 N 0.3545(3) 0.53220(19) 1.0248(5) 0.0354(11) Uani 1 1 d . . .
C1 C 0.3924(3) 0.7785(2) 0.6209(7) 0.0430(13) Uani 1 1 d . . .
C2 C 0.4607(3) 0.79233(19) 0.5597(6) 0.0375(12) Uani 1 1 d . . .
C3 C 0.4705(3) 0.7894(2) 0.4183(7) 0.0442(14) Uani 1 1 d . . .
H3 H 0.434259 0.780458 0.361375 0.053 Uiso 1 1 calc R U .
C4 C 0.5354(4) 0.8003(2) 0.3644(7) 0.0466(14) Uani 1 1 d . . .
H4 H 0.543050 0.797629 0.270837 0.056 Uiso 1 1 calc R U .
C5 C 0.6547(4) 0.8245(3) 0.3855(9) 0.0577(18) Uani 1 1 d . . .
H5A H 0.666189 0.855851 0.400495 0.087 Uiso 1 1 calc R U .
H5B H 0.652658 0.818601 0.288995 0.087 Uiso 1 1 calc R U .
H5C H 0.689673 0.805543 0.426331 0.087 Uiso 1 1 calc R U .
C6 C 0.5778(4) 0.8184(2) 0.5819(7) 0.0511(16) Uani 1 1 d . . .
H6 H 0.614240 0.828222 0.637208 0.061 Uiso 1 1 calc R U .
C7 C 0.5154(3) 0.8082(2) 0.6388(7) 0.0458(15) Uani 1 1 d . . .
H7 H 0.509273 0.811824 0.732518 0.055 Uiso 1 1 calc R U .
C8 C 0.2944(3) 0.6595(2) 0.8544(7) 0.0425(13) Uani 1 1 d . . .
C9 C 0.3173(3) 0.6147(2) 0.9168(6) 0.0350(11) Uani 1 1 d . . .
C10 C 0.3393(3) 0.5795(2) 0.8336(6) 0.0425(13) Uani 1 1 d . . .
H10 H 0.342466 0.583710 0.739630 0.051 Uiso 1 1 calc R U .
C11 C 0.3563(3) 0.5386(2) 0.8894(7) 0.0477(15) Uani 1 1 d . . .
H11 H 0.369252 0.514732 0.832525 0.057 Uiso 1 1 calc R U .
C12 C 0.3726(4) 0.4882(2) 1.0850(8) 0.0545(17) Uani 1 1 d . . .
H12A H 0.347405 0.484145 1.168887 0.082 Uiso 1 1 calc R U .
H12B H 0.421682 0.487208 1.103184 0.082 Uiso 1 1 calc R U .
H12C H 0.360558 0.464303 1.022389 0.082 Uiso 1 1 calc R U .
C13 C 0.3342(3) 0.5661(2) 1.1074(6) 0.0435(13) Uani 1 1 d . . .
H13 H 0.332261 0.561213 1.201209 0.052 Uiso 1 1 calc R U .
C14 C 0.3161(4) 0.6080(2) 1.0559(6) 0.0438(14) Uani 1 1 d . . .
H14 H 0.303310 0.631477 1.114411 0.053 Uiso 1 1 calc R U .
K1 K 0.38297(11) 0.66132(7) 0.48750(18) 0.0625(5) Uani 1 1 d . . .

loop_
_atom_site_aniso_label
_atom_site_aniso_U_11
_atom_site_aniso_U_22
_atom_site_aniso_U_33
_atom_site_aniso_U_23
_atom_site_aniso_U_13
_atom_site_aniso_U_12
Pb1 0.02998(15) 0.03412(15) 0.03275(15) 0.00081(8) -0.00087(8) 0.00004(8)
Pb2 0.02730(18) 0.03492(19) 0.04314(19) -0.00002(12) -0.00018(12) -0.00203(11)
I1 0.1181(5) 0.0361(3) 0.0521(3) 0.00369(19) -0.0076(3) 0.0155(3)
I2 0.0356(2) 0.0627(3) 0.0408(2) -0.00519(17) 0.01102(17) -0.00323(17)
I3 0.0422(2) 0.0588(3) 0.0431(2) 0.01481(19) -0.01107(17) -0.01336(18)
I4 0.0407(2) 0.0448(2) 0.0434(2) -0.00891(17) 0.00685(17) -0.00273(16)
I5 0.0285(2) 0.0488(3) 0.0386(2) -0.00425(15) -0.00006(14) 0.00700(16)
Pb3 0.02718(19) 0.03026(19) 0.1250(4) 0.000 0.000 0.00007(11)
O1 0.048(3) 0.070(3) 0.055(3) -0.002(3) 0.005(2) -0.015(2)
O2 0.072(4) 0.061(3) 0.089(4) -0.020(3) 0.016(3) -0.029(3)
O3 0.062(3) 0.061(3) 0.079(4) 0.004(3) 0.012(3) 0.025(3)
O4 0.083(4) 0.052(3) 0.051(3) 0.014(2) 0.012(3) 0.019(3)
N1 0.046(3) 0.033(2) 0.040(3) 0.002(2) 0.004(2) -0.006(2)
N2 0.031(3) 0.039(3) 0.036(3) 0.004(2) -0.0052(18) -0.003(2)
C1 0.047(3) 0.038(3) 0.043(3) 0.006(3) 0.004(3) -0.005(2)
C2 0.042(3) 0.029(3) 0.041(3) 0.004(2) -0.004(3) -0.001(2)
C3 0.046(3) 0.044(3) 0.043(3) 0.004(3) -0.005(3) -0.007(3)
C4 0.055(4) 0.049(3) 0.036(3) 0.005(3) -0.002(3) -0.005(3)
C5 0.052(4) 0.062(4) 0.059(5) 0.008(4) 0.012(3) -0.010(3)
C6 0.053(4) 0.055(4) 0.045(4) -0.011(3) -0.005(3) -0.016(3)
C7 0.052(4) 0.051(4) 0.035(3) -0.004(3) 0.006(3) -0.013(3)
C8 0.038(3) 0.043(3) 0.046(3) -0.002(3) -0.011(3) 0.000(2)
C9 0.029(3) 0.042(3) 0.034(3) -0.001(2) -0.004(2) 0.000(2)
C10 0.051(3) 0.045(3) 0.032(3) 0.004(3) 0.008(3) 0.007(3)
C11 0.060(4) 0.046(4) 0.037(3) 0.001(3) 0.012(3) 0.005(3)
C12 0.070(5) 0.041(3) 0.053(4) 0.007(3) -0.019(4) 0.002(3)
C13 0.053(3) 0.047(3) 0.030(3) -0.002(3) -0.005(3) -0.001(3)
C14 0.052(4) 0.046(3) 0.033(3) -0.012(3) 0.000(3) 0.003(3)
K1 0.0689(12) 0.0677(12) 0.0510(9) 0.0024(7) -0.0038(8) 0.0080(9)

loop_
_atom_type_symbol
_atom_type_description
_atom_type_scat_dispersion_real
_atom_type_scat_dispersion_imag
_atom_type_scat_source
C C 0.0033 0.0016 'International Tables Vol C Tables 4.2.6.8 and 6.1.1.4'
N N 0.0061 0.0033 'International Tables Vol C Tables 4.2.6.8 and 6.1.1.4'
O O 0.0106 0.0060 'International Tables Vol C Tables 4.2.6.8 and 6.1.1.4'
I I -0.4742 1.8119 'International Tables Vol C Tables 4.2.6.8 and 6.1.1.4'
Pb Pb -3.3944 10.1111 'International Tables Vol C Tables 4.2.6.8 and 6.1.1.4'
K K 0.2009 0.2494 'International Tables Vol C Tables 4.2.6.8 and 6.1.1.4'
H H 0.0000 0.0000 'International Tables Vol C Tables 4.2.6.8 and 6.1.1.4'

loop_
_geom_angle_atom_site_label_1
_geom_angle_atom_site_label_2
_geom_angle_atom_site_label_3
_geom_angle
_geom_angle_site_symmetry_1
_geom_angle_site_symmetry_3
I1 Pb1 I2 95.155(16) . 7_756
I1 Pb1 I2 95.105(15) . .
I2 Pb1 I2 100.551(7) 7_756 .
I1 Pb1 I4 87.169(16) . .
I2 Pb1 I4 95.177(14) 7_756 .
I2 Pb1 I4 163.824(14) . .
I1 Pb1 I3 97.427(17) . .
I2 Pb1 I3 167.077(14) 7_756 .
I2 Pb1 I3 81.282(13) . .
I4 Pb1 I3 82.543(13) . .
I1 Pb1 I5 172.323(14) . .
I2 Pb1 I5 80.648(11) 7_756 .
I2 Pb1 I5 91.997(11) . .
I4 Pb1 I5 86.816(11) . .
I3 Pb1 I5 86.516(12) . .
I5 Pb2 I5 180.0 5_666 .
I5 Pb2 I3 87.455(11) 5_666 .
I5 Pb2 I3 92.545(11) . .
I5 Pb2 I3 92.546(11) 5_666 5_666
I5 Pb2 I3 87.454(11) . 5_666
I3 Pb2 I3 180.0 . 5_666
I5 Pb2 I4 91.444(11) 5_666 5_666
I5 Pb2 I4 88.556(11) . 5_666
I3 Pb2 I4 96.021(12) . 5_666
I3 Pb2 I4 83.978(12) 5_666 5_666
I5 Pb2 I4 88.556(11) 5_666 .
I5 Pb2 I4 91.444(11) . .
I3 Pb2 I4 83.979(12) . .
I3 Pb2 I4 96.021(12) 5_666 .
I4 Pb2 I4 180.0 5_666 .
Pb1 I2 Pb1 164.175(17) 7_755 .
Pb2 I3 Pb1 74.590(9) . .
Pb2 I4 Pb1 75.072(10) . .
Pb2 I4 K1 93.87(3) . .
Pb1 I4 K1 97.28(3) . .
Pb2 I5 Pb1 73.001(9) . .
O2 Pb3 O2 100.4(3) . 2_565
O2 Pb3 O4 70.31(19) . .
O2 Pb3 O4 112.9(2) 2_565 .
O2 Pb3 O4 112.9(2) . 2_565
O2 Pb3 O4 70.31(19) 2_565 2_565
O4 Pb3 O4 175.3(2) . 2_565
O2 Pb3 O3 115.7(2) . .
O2 Pb3 O3 116.88(18) 2_565 .
O4 Pb3 O3 47.95(15) . .
O4 Pb3 O3 127.82(16) 2_565 .
O2 Pb3 O3 116.88(18) . 2_565
O2 Pb3 O3 115.7(2) 2_565 2_565
O4 Pb3 O3 127.83(16) . 2_565
O4 Pb3 O3 47.95(15) 2_565 2_565
O3 Pb3 O3 92.5(2) . 2_565
O2 Pb3 O1 133.02(17) . 2_565
O2 Pb3 O1 47.89(17) 2_565 2_565
O4 Pb3 O1 89.89(18) . 2_565
O4 Pb3 O1 90.07(18) 2_565 2_565
O3 Pb3 O1 70.24(17) . 2_565
O3 Pb3 O1 108.99(17) 2_565 2_565
O2 Pb3 O1 47.89(17) . .
O2 Pb3 O1 133.02(17) 2_565 .
O4 Pb3 O1 90.07(18) . .
O4 Pb3 O1 89.89(18) 2_565 .
O3 Pb3 O1 108.99(17) . .
O3 Pb3 O1 70.24(17) 2_565 .
O1 Pb3 O1 178.9(2) 2_565 .
O2 Pb3 K1 95.64(17) . 2_565
O2 Pb3 K1 37.37(14) 2_565 2_565
O4 Pb3 K1 146.07(12) . 2_565
O4 Pb3 K1 38.26(11) 2_565 2_565
O3 Pb3 K1 145.14(12) . 2_565
O3 Pb3 K1 86.11(11) 2_565 2_565
O1 Pb3 K1 77.33(12) 2_565 2_565
O1 Pb3 K1 103.26(12) . 2_565
O2 Pb3 K1 37.37(14) . .
O2 Pb3 K1 95.64(17) 2_565 .
O4 Pb3 K1 38.26(11) . .
O4 Pb3 K1 146.07(12) 2_565 .
O3 Pb3 K1 86.11(11) . .
O3 Pb3 K1 145.14(12) 2_565 .
O1 Pb3 K1 103.26(12) 2_565 .
O1 Pb3 K1 77.33(12) . .
K1 Pb3 K1 114.07(5) 2_565 .
C1 O1 Pb3 91.4(4) . .
C1 O1 K1 162.0(5) . 8_576
Pb3 O1 K1 105.73(17) . 8_576
C1 O2 Pb3 96.0(4) . .
C1 O2 K1 130.1(5) . .
Pb3 O2 K1 106.9(2) . .
C8 O3 Pb3 92.2(4) . .
C8 O3 K1 127.0(5) . 7_656
Pb3 O3 K1 107.85(19) . 7_656
C8 O4 Pb3 93.9(4) . .
C8 O4 K1 160.8(4) . .
Pb3 O4 K1 104.77(16) . .
C6 N1 C4 120.6(5) . .
C6 N1 C5 121.0(6) . .
C4 N1 C5 118.4(6) . .
C11 N2 C13 119.9(5) . .
C11 N2 C12 121.1(6) . .
C13 N2 C12 119.0(6) . .
O1 C1 O2 124.7(6) . .
O1 C1 C2 117.9(6) . .
O2 C1 C2 117.4(6) . .
C7 C2 C3 118.0(6) . .
C7 C2 C1 122.2(6) . .
C3 C2 C1 119.8(5) . .
C4 C3 C2 118.8(6) . .
C4 C3 H3 120.6 . .
C2 C3 H3 120.6 . .
N1 C4 C3 120.7(6) . .
N1 C4 H4 119.7 . .
C3 C4 H4 119.7 . .
N1 C5 H5A 109.5 . .
N1 C5 H5B 109.5 . .
H5A C5 H5B 109.5 . .
N1 C5 H5C 109.5 . .
H5A C5 H5C 109.5 . .
H5B C5 H5C 109.5 . .
N1 C6 C7 120.7(6) . .
N1 C6 H6 119.6 . .
C7 C6 H6 119.6 . .
C6 C7 C2 121.1(6) . .
C6 C7 H7 119.5 . .
C2 C7 H7 119.5 . .
O4 C8 O3 125.9(6) . .
O4 C8 C9 117.5(6) . .
O3 C8 C9 116.6(6) . .
C14 C9 C10 118.6(5) . .
C14 C9 C8 121.2(5) . .
C10 C9 C8 120.2(5) . .
C11 C10 C9 120.0(6) . .
C11 C10 H10 120.0 . .
C9 C10 H10 120.0 . .
N2 C11 C10 121.0(6) . .
N2 C11 H11 119.5 . .
C10 C11 H11 119.5 . .
N2 C12 H12A 109.5 . .
N2 C12 H12B 109.5 . .
H12A C12 H12B 109.5 . .
N2 C12 H12C 109.5 . .
H12A C12 H12C 109.5 . .
H12B C12 H12C 109.5 . .
N2 C13 C14 121.3(6) . .
N2 C13 H13 119.3 . .
C14 C13 H13 119.3 . .
C9 C14 C13 119.1(6) . .
C9 C14 H14 120.4 . .
C13 C14 H14 120.4 . .
O3 K1 O2 70.15(17) 7_655 .
O3 K1 O4 76.07(19) 7_655 .
O2 K1 O4 67.67(18) . .
O3 K1 O1 69.18(17) 7_655 8_575
O2 K1 O1 76.9(2) . 8_575
O4 K1 O1 136.86(17) . 8_575
O3 K1 I4 151.10(13) 7_655 .
O2 K1 I4 121.28(16) . .
O4 K1 I4 84.18(12) . .
O1 K1 I4 136.82(12) 8_575 .
O3 K1 Pb3 55.35(13) 7_655 .
O2 K1 Pb3 35.77(12) . .
O4 K1 Pb3 36.97(10) . .
O1 K1 Pb3 100.51(12) 8_575 .
I4 K1 Pb3 116.37(4) . .

loop_
_geom_bond_atom_site_label_1
_geom_bond_atom_site_label_2
_geom_bond_distance
_geom_bond_site_symmetry_2
Pb1 I1 3.0169(6) .
Pb1 I2 3.1880(4) 7_756
Pb1 I2 3.2266(5) .
Pb1 I4 3.2383(5) .
Pb1 I3 3.2962(5) .
Pb1 I5 3.4397(5) .
Pb2 I5 3.1794(4) 5_666
Pb2 I5 3.1794(4) .
Pb2 I3 3.2100(4) .
Pb2 I3 3.2100(4) 5_666
Pb2 I4 3.2333(4) 5_666
Pb2 I4 3.2333(4) .
I4 K1 3.927(2) .
Pb3 O2 2.658(6) .
Pb3 O2 2.658(6) 2_565
Pb3 O4 2.707(5) .
Pb3 O4 2.707(5) 2_565
Pb3 O3 2.733(6) .
Pb3 O3 2.733(6) 2_565
Pb3 O1 2.759(5) 2_565
Pb3 O1 2.759(5) .
Pb3 K1 4.352(2) 2_565
Pb3 K1 4.352(2) .
O1 C1 1.238(8) .
O1 K1 2.807(5) 8_576
O2 C1 1.247(9) .
O2 K1 2.760(7) .
O3 C8 1.250(8) .
O3 K1 2.758(6) 7_656
O4 C8 1.232(8) .
O4 K1 2.787(5) .
N1 C6 1.340(9) .
N1 C4 1.353(8) .
N1 C5 1.451(8) .
N2 C11 1.338(9) .
N2 C13 1.342(8) .
N2 C12 1.464(8) .
C1 C2 1.499(9) .
C2 C7 1.387(9) .
C2 C3 1.398(9) .
C3 C4 1.392(9) .
C3 H3 0.9300 .
C4 H4 0.9300 .
C5 H5A 0.9600 .
C5 H5B 0.9600 .
C5 H5C 0.9600 .
C6 C7 1.356(9) .
C6 H6 0.9300 .
C7 H7 0.9300 .
C8 C9 1.518(8) .
C9 C14 1.375(9) .
C9 C10 1.384(8) .
C10 C11 1.359(9) .
C10 H10 0.9300 .
C11 H11 0.9300 .
C12 H12A 0.9600 .
C12 H12B 0.9600 .
C12 H12C 0.9600 .
C13 C14 1.375(9) .
C13 H13 0.9300 .
C14 H14 0.9300 .

loop_
_geom_hbond_atom_site_label_D
_geom_hbond_atom_site_label_H
_geom_hbond_atom_site_label_A
_geom_hbond_distance_DH
_geom_hbond_distance_HA
_geom_hbond_distance_DA
_geom_hbond_angle_DHA
_geom_hbond_site_symmetry_A
C4 H4 I1 0.93 3.32 4.205(7) 159.1 8_575
C5 H5A I2 0.96 3.21 3.775(7) 119.0 2_665
C5 H5B I1 0.96 3.17 4.124(9) 172.5 8_575
C6 H6 I2 0.93 3.28 4.084(6) 145.8 8_576
C7 H7 I1 0.93 3.25 3.889(7) 128.0 8_576
C10 H10 I5 0.93 3.05 3.760(6) 134.6 5_666
C12 H12B I4 0.96 3.22 3.770(7) 118.6 5_667
C12 H12C I2 0.96 3.21 4.119(7) 158.2 5_666
C13 H13 I5 0.93 3.08 3.989(6) 165.7 5_667
